data_4078528
loop_
_publ_author_name
'Gl\"ockner, Andreas'
'Bannenberg, Thomas'
'Ibrom, Kerstin'
'Daniliuc, Constantin G.'
'Freytag, Matthias'
'Jones, Peter G.'
'Walter, Marc D.'
'Tamm, Matthias'

_publ_section_title
;
 Flexibility of an Open Indenyl Ligand in Iron(II) Complexes
;
_journal_issue 12
_journal_name_full Organometallics
_journal_page_first 4480
_journal_paper_doi 10.1021/om3003009
_journal_volume 31
_journal_year 2012
_chemical_formula_sum 'C20 H26 Fe'
_chemical_formula_weight 322.26
_chemical_name_systematic
;
 ?
;
_space_group_IT_number 14
_symmetry_cell_setting monoclinic
_symmetry_space_group_name_Hall '-P 2ybc'
_symmetry_space_group_name_H-M 'P 1 21/c 1'
_atom_sites_solution_hydrogens geom
_atom_sites_solution_primary direct
_atom_sites_solution_secondary difmap
_audit_creation_method SHELXL-97
_cell_angle_alpha 90.00
_cell_angle_beta 104.134(6)
_cell_angle_gamma 90.00
_cell_formula_units_Z 4
_cell_length_a 13.5328(8)
_cell_length_b 6.8730(4)
_cell_length_c 17.8642(12)
_cell_measurement_reflns_used 10007
_cell_measurement_temperature 100(2)
_cell_measurement_theta_max 75.8488
_cell_measurement_theta_min 3.3650
_cell_volume 1611.27(18)
_computing_cell_refinement
;
CrysAlisPro, Oxford Diffraction Ltd.,
Version 1.171.33.55 (release 05-01-2010 CrysAlis171 .NET)
(compiled Jan  5 2010,16:28:46)
;
_computing_data_collection
;
CrysAlisPro, Oxford Diffraction Ltd.,
Version 1.171.33.55 (release 05-01-2010 CrysAlis171 .NET)
(compiled Jan  5 2010,16:28:46)
;
_computing_data_reduction
;
CrysAlisPro, Oxford Diffraction Ltd.,
Version 1.171.33.55 (release 05-01-2010 CrysAlis171 .NET)
(compiled Jan  5 2010,16:28:46)
;
_computing_molecular_graphics 'BRUKER XP'
_computing_publication_material SHELXL-97
_computing_structure_refinement 'SHELXL-97 (Sheldrick, 1997)'
_computing_structure_solution 'SHELXS-97 (Sheldrick, 1990)'
_diffrn_ambient_temperature 100(2)
_diffrn_detector_area_resol_mean 10.3543
_diffrn_measured_fraction_theta_full 0.996
_diffrn_measured_fraction_theta_max 0.988
_diffrn_measurement_device_type 'Oxford Diffraction Xcalibur, Atlas, Nova'
_diffrn_measurement_method '\w scans'
_diffrn_radiation_monochromator mirror
_diffrn_radiation_source 'Nova (Cu) X-ray Source'
_diffrn_radiation_type 'Cu K\a'
_diffrn_radiation_wavelength 1.54184
_diffrn_reflns_av_R_equivalents 0.0567
_diffrn_reflns_av_sigmaI/netI 0.0308
_diffrn_reflns_limit_h_max 16
_diffrn_reflns_limit_h_min -16
_diffrn_reflns_limit_k_max 8
_diffrn_reflns_limit_k_min -8
_diffrn_reflns_limit_l_max 22
_diffrn_reflns_limit_l_min -22
_diffrn_reflns_number 22699
_diffrn_reflns_theta_full 72.50
_diffrn_reflns_theta_max 76.04
_diffrn_reflns_theta_min 3.37
_exptl_absorpt_coefficient_mu 7.402
_exptl_absorpt_correction_T_max 1.00000
_exptl_absorpt_correction_T_min 0.63221
_exptl_absorpt_correction_type multi-scan
_exptl_absorpt_process_details
;
CrysAlisPro, Oxford Diffraction Ltd.,
Version 1.171.33.55 (release 05-01-2010 CrysAlis171 .NET)
(compiled Jan  5 2010,16:28:46)
;
_exptl_crystal_colour 'dark red'
_exptl_crystal_density_diffrn 1.328
_exptl_crystal_density_method 'not measured'
_exptl_crystal_description needle
_exptl_crystal_F_000 688
_exptl_crystal_size_max 0.07
_exptl_crystal_size_mid 0.06
_exptl_crystal_size_min 0.03
_refine_diff_density_max 0.623
_refine_diff_density_min -0.314
_refine_diff_density_rms 0.058
_refine_ls_extinction_method none
_refine_ls_goodness_of_fit_ref 1.042
_refine_ls_hydrogen_treatment mixed
_refine_ls_matrix_type full
_refine_ls_number_parameters 212
_refine_ls_number_reflns 3319
_refine_ls_number_restraints 0
_refine_ls_restrained_S_all 1.042
_refine_ls_R_factor_all 0.0468
_refine_ls_R_factor_gt 0.0369
_refine_ls_shift/su_max 0.001
_refine_ls_shift/su_mean 0.000
_refine_ls_structure_factor_coef Fsqd
_refine_ls_weighting_details 'calc w=1/[\s^2^(Fo^2^)+(0.0643P)^2^] where P=(Fo^2^+2Fc^2^)/3'
_refine_ls_weighting_scheme calc
_refine_ls_wR_factor_gt 0.0952
_refine_ls_wR_factor_ref 0.0990
_reflns_number_gt 2711
_reflns_number_total 3319
_reflns_threshold_expression >2sigma(I)
_cod_data_source_file om3003009_si_001.cif
_cod_data_source_block andyg48
_cod_original_cell_volume 1611.27(17)
_cod_original_sg_symbol_H-M 'P 21/c'
_cod_database_code 4078528

loop_
_symmetry_equiv_pos_as_xyz
'x, y, z'
'-x, y+1/2, -z+1/2'
'-x, -y, -z'
'x, -y-1/2, z-1/2'

loop_
_atom_site_label
_atom_site_type_symbol
_atom_site_fract_x
_atom_site_fract_y
_atom_site_fract_z
_atom_site_U_iso_or_equiv
_atom_site_adp_type
_atom_site_occupancy
_atom_site_symmetry_multiplicity
_atom_site_calc_flag
_atom_site_refinement_flags
Fe Fe 0.27838(2) 0.38714(5) 0.609764(18) 0.01856(11) Uani 1 1 d .
C1 C 0.38197(17) 0.5948(3) 0.59070(14) 0.0266(5) Uani 1 1 d .
H1A H 0.396(2) 0.693(4) 0.6290(16) 0.032(7) Uiso 1 1 d .
H1B H 0.442(2) 0.546(5) 0.5736(17) 0.044(8) Uiso 1 1 d .
C2 C 0.29066(17) 0.5984(3) 0.53058(13) 0.0250(4) Uani 1 1 d .
C3 C 0.19288(16) 0.6045(3) 0.54603(13) 0.0236(4) Uani 1 1 d .
H3 H 0.130(2) 0.589(4) 0.5004(16) 0.036(8) Uiso 1 1 d .
C4 C 0.17025(16) 0.6022(3) 0.62013(13) 0.0225(4) Uani 1 1 d .
C5 C 0.24708(17) 0.6160(3) 0.69133(13) 0.0244(4) Uani 1 1 d .
H5 H 0.3081(19) 0.694(4) 0.6942(14) 0.025(7) Uiso 1 1 d .
C6 C 0.21693(18) 0.5867(3) 0.76169(13) 0.0290(5) Uani 1 1 d .
H6 H 0.2675 0.5912 0.8091 0.035 Uiso 1 1 calc R
C7 C 0.11841(19) 0.5524(4) 0.76343(15) 0.0335(5) Uani 1 1 d .
H7 H 0.1010 0.5328 0.8113 0.040 Uiso 1 1 calc R
C8 C 0.04170(18) 0.5462(4) 0.69285(15) 0.0312(5) Uani 1 1 d .
H8 H -0.0275 0.5265 0.6938 0.037 Uiso 1 1 calc R
C9 C 0.06668(16) 0.5681(3) 0.62487(14) 0.0273(5) Uani 1 1 d .
H9 H 0.0145 0.5609 0.5785 0.033 Uiso 1 1 calc R
C10 C 0.2939(2) 0.5732(4) 0.44732(14) 0.0341(5) Uani 1 1 d .
H10A H 0.2369 0.4909 0.4208 0.051 Uiso 1 1 calc R
H10B H 0.3583 0.5115 0.4449 0.051 Uiso 1 1 calc R
H10C H 0.2886 0.7007 0.4221 0.051 Uiso 1 1 calc R
C11 C 0.32755(16) 0.1451(3) 0.56140(13) 0.0225(4) Uani 1 1 d .
C12 C 0.22166(16) 0.1270(3) 0.55821(12) 0.0212(4) Uani 1 1 d .
C13 C 0.20956(16) 0.1294(3) 0.63487(13) 0.0213(4) Uani 1 1 d .
C14 C 0.30870(17) 0.1511(3) 0.68617(12) 0.0231(4) Uani 1 1 d .
C15 C 0.38150(16) 0.1608(3) 0.64156(13) 0.0240(4) Uani 1 1 d .
C16 C 0.37649(19) 0.1247(4) 0.49515(14) 0.0312(5) Uani 1 1 d .
H16A H 0.3989 -0.0100 0.4922 0.047 Uiso 1 1 calc R
H16B H 0.4354 0.2119 0.5029 0.047 Uiso 1 1 calc R
H16C H 0.3272 0.1590 0.4470 0.047 Uiso 1 1 calc R
C17 C 0.13850(17) 0.0969(3) 0.48601(13) 0.0290(5) Uani 1 1 d .
H17A H 0.1337 -0.0417 0.4727 0.043 Uiso 1 1 calc R
H17B H 0.1542 0.1713 0.4436 0.043 Uiso 1 1 calc R
H17C H 0.0734 0.1413 0.4948 0.043 Uiso 1 1 calc R
C18 C 0.11267(18) 0.0960(3) 0.65950(15) 0.0292(5) Uani 1 1 d .
H18A H 0.0544 0.1327 0.6175 0.044 Uiso 1 1 calc R
H18B H 0.1129 0.1752 0.7052 0.044 Uiso 1 1 calc R
H18C H 0.1073 -0.0419 0.6720 0.044 Uiso 1 1 calc R
C19 C 0.33015(19) 0.1458(4) 0.77251(13) 0.0315(5) Uani 1 1 d .
H19A H 0.3331 0.0103 0.7900 0.047 Uiso 1 1 calc R
H19B H 0.2758 0.2142 0.7894 0.047 Uiso 1 1 calc R
H19C H 0.3956 0.2095 0.7946 0.047 Uiso 1 1 calc R
C20 C 0.49493(17) 0.1705(4) 0.67172(16) 0.0348(6) Uani 1 1 d .
H20A H 0.5115 0.2495 0.7188 0.052 Uiso 1 1 calc R
H20B H 0.5253 0.2295 0.6327 0.052 Uiso 1 1 calc R
H20C H 0.5221 0.0388 0.6834 0.052 Uiso 1 1 calc R

loop_
_atom_site_aniso_label
_atom_site_aniso_U_11
_atom_site_aniso_U_22
_atom_site_aniso_U_33
_atom_site_aniso_U_23
_atom_site_aniso_U_13
_atom_site_aniso_U_12
Fe 0.01585(16) 0.02053(18) 0.01815(17) 0.00098(13) 0.00195(11) 0.00062(12)
C1 0.0254(11) 0.0254(11) 0.0289(12) 0.0012(9) 0.0062(9) -0.0055(9)
C2 0.0302(11) 0.0215(11) 0.0237(11) 0.0040(8) 0.0074(9) -0.0018(8)
C3 0.0242(10) 0.0199(10) 0.0239(10) 0.0021(8) 0.0003(8) 0.0019(8)
C4 0.0230(10) 0.0175(10) 0.0257(11) 0.0014(8) 0.0036(8) 0.0052(8)
C5 0.0212(10) 0.0214(10) 0.0287(11) -0.0050(9) 0.0022(8) 0.0022(8)
C6 0.0307(12) 0.0301(12) 0.0240(11) -0.0049(9) 0.0023(9) 0.0030(9)
C7 0.0368(13) 0.0356(13) 0.0309(12) -0.0012(10) 0.0140(10) 0.0065(10)
C8 0.0220(11) 0.0310(12) 0.0421(14) -0.0037(10) 0.0107(10) 0.0031(9)
C9 0.0166(10) 0.0263(11) 0.0355(12) -0.0036(9) -0.0006(8) 0.0045(8)
C10 0.0443(14) 0.0351(13) 0.0244(12) 0.0040(10) 0.0110(10) 0.0000(11)
C11 0.0217(10) 0.0198(10) 0.0260(11) -0.0001(8) 0.0057(8) 0.0041(8)
C12 0.0189(10) 0.0186(10) 0.0233(10) 0.0007(8) 0.0000(8) -0.0011(7)
C13 0.0196(10) 0.0175(10) 0.0265(10) 0.0020(8) 0.0050(8) -0.0004(8)
C14 0.0267(11) 0.0185(10) 0.0221(10) 0.0035(8) 0.0019(8) 0.0019(8)
C15 0.0205(10) 0.0218(10) 0.0266(11) 0.0031(8) -0.0002(8) 0.0030(8)
C16 0.0312(12) 0.0337(13) 0.0325(12) 0.0010(10) 0.0153(10) 0.0042(10)
C17 0.0274(11) 0.0270(11) 0.0269(11) -0.0007(9) -0.0042(9) -0.0005(9)
C18 0.0266(11) 0.0261(11) 0.0379(13) 0.0007(10) 0.0138(9) -0.0008(9)
C19 0.0390(13) 0.0325(13) 0.0202(11) 0.0039(9) 0.0020(9) 0.0026(10)
C20 0.0184(11) 0.0359(13) 0.0454(15) 0.0055(11) -0.0011(10) 0.0028(9)

loop_
_atom_type_symbol
_atom_type_description
_atom_type_scat_dispersion_real
_atom_type_scat_dispersion_imag
_atom_type_scat_source
C C 0.0181 0.0091 'International Tables Vol C Tables 4.2.6.8 and 6.1.1.4'
H H 0.0000 0.0000 'International Tables Vol C Tables 4.2.6.8 and 6.1.1.4'
Fe Fe -1.1336 3.1974 'International Tables Vol C Tables 4.2.6.8 and 6.1.1.4'

loop_
_geom_angle_atom_site_label_1
_geom_angle_atom_site_label_2
_geom_angle_atom_site_label_3
_geom_angle
C3 Fe C11 123.42(9)
C3 Fe C2 40.26(9)
C11 Fe C2 101.11(9)
C3 Fe C12 106.49(8)
C11 Fe C12 40.39(8)
C2 Fe C12 112.72(9)
C3 Fe C15 161.25(9)
C11 Fe C15 40.89(8)
C2 Fe C15 123.67(9)
C12 Fe C15 68.02(8)
C3 Fe C1 73.86(9)
C11 Fe C1 100.69(9)
C2 Fe C1 40.20(9)
C12 Fe C1 135.15(9)
C15 Fe C1 97.12(9)
C3 Fe C14 156.63(9)
C11 Fe C14 67.40(9)
C2 Fe C14 163.02(9)
C12 Fe C14 67.27(8)
C15 Fe C14 39.58(9)
C1 Fe C14 127.13(9)
C3 Fe C13 120.82(8)
C11 Fe C13 67.27(9)
C2 Fe C13 148.73(9)
C12 Fe C13 39.76(8)
C15 Fe C13 67.21(8)
C1 Fe C13 164.31(9)
C14 Fe C13 40.03(8)
C3 Fe C4 40.03(9)
C11 Fe C4 154.30(8)
C2 Fe C4 75.04(9)
C12 Fe C4 116.88(8)
C15 Fe C4 158.69(9)
C1 Fe C4 92.46(9)
C14 Fe C4 120.83(9)
C13 Fe C4 102.58(8)
C3 Fe C5 71.43(8)
C11 Fe C5 165.14(8)
C2 Fe C5 90.65(9)
C12 Fe C5 141.49(9)
C15 Fe C5 124.51(8)
C1 Fe C5 82.40(9)
C14 Fe C5 99.04(8)
C13 Fe C5 106.71(9)
C4 Fe C5 38.18(8)
C2 C1 Fe 68.99(13)
C3 C2 C1 122.2(2)
C3 C2 C10 116.7(2)
C1 C2 C10 120.8(2)
C3 C2 Fe 69.60(12)
C1 C2 Fe 70.81(13)
C10 C2 Fe 128.46(16)
C2 C3 C4 127.0(2)
C2 C3 Fe 70.14(12)
C4 C3 Fe 72.41(12)
C3 C4 C5 123.2(2)
C3 C4 C9 119.1(2)
C5 C4 C9 117.5(2)
C3 C4 Fe 67.56(12)
C5 C4 Fe 75.98(12)
C9 C4 Fe 126.36(15)
C6 C5 C4 118.0(2)
C6 C5 Fe 127.59(16)
C4 C5 Fe 65.84(12)
C7 C6 C5 122.4(2)
C6 C7 C8 119.4(2)
C9 C8 C7 120.4(2)
C8 C9 C4 122.2(2)
C12 C11 C15 107.83(19)
C12 C11 C16 126.5(2)
C15 C11 C16 125.2(2)
C12 C11 Fe 70.28(12)
C15 C11 Fe 70.16(12)
C16 C11 Fe 131.16(16)
C13 C12 C11 108.20(18)
C13 C12 C17 126.2(2)
C11 C12 C17 125.5(2)
C13 C12 Fe 71.23(12)
C11 C12 Fe 69.33(12)
C17 C12 Fe 128.20(15)
C12 C13 C14 107.90(19)
C12 C13 C18 126.7(2)
C14 C13 C18 125.2(2)
C12 C13 Fe 69.02(12)
C14 C13 Fe 69.81(12)
C18 C13 Fe 131.09(15)
C15 C14 C13 108.46(18)
C15 C14 C19 126.5(2)
C13 C14 C19 124.8(2)
C15 C14 Fe 69.42(12)
C13 C14 Fe 70.16(11)
C19 C14 Fe 130.32(16)
C14 C15 C11 107.62(18)
C14 C15 C20 126.4(2)
C11 C15 C20 125.8(2)
C14 C15 Fe 71.00(12)
C11 C15 Fe 68.95(12)
C20 C15 Fe 128.78(16)

loop_
_geom_bond_atom_site_label_1
_geom_bond_atom_site_label_2
_geom_bond_distance
Fe C3 2.055(2)
Fe C11 2.058(2)
Fe C2 2.062(2)
Fe C12 2.071(2)
Fe C15 2.075(2)
Fe C1 2.086(2)
Fe C14 2.095(2)
Fe C13 2.100(2)
Fe C4 2.119(2)
Fe C5 2.254(2)
C1 C2 1.426(3)
C2 C3 1.417(3)
C2 C10 1.509(3)
C3 C4 1.430(3)
C4 C5 1.436(3)
C4 C9 1.444(3)
C5 C6 1.427(3)
C6 C7 1.362(3)
C7 C8 1.425(3)
C8 C9 1.346(3)
C11 C12 1.425(3)
C11 C15 1.444(3)
C11 C16 1.497(3)
C12 C13 1.418(3)
C12 C17 1.505(3)
C13 C14 1.436(3)
C13 C18 1.499(3)
C14 C15 1.412(3)
C14 C19 1.498(3)
C15 C20 1.499(3)

loop_
_geom_torsion_atom_site_label_1
_geom_torsion_atom_site_label_2
_geom_torsion_atom_site_label_3
_geom_torsion_atom_site_label_4
_geom_torsion
C3 Fe C1 C2 -27.31(14)
C11 Fe C1 C2 94.62(14)
C12 Fe C1 C2 70.04(18)
C15 Fe C1 C2 135.88(14)
C14 Fe C1 C2 164.28(13)
C13 Fe C1 C2 133.2(3)
C4 Fe C1 C2 -63.19(14)
C5 Fe C1 C2 -100.11(14)
Fe C1 C2 C3 49.07(19)
Fe C1 C2 C10 -124.0(2)
C11 Fe C2 C3 129.55(13)
C12 Fe C2 C3 88.95(14)
C15 Fe C2 C3 166.91(13)
C1 Fe C2 C3 -137.0(2)
C14 Fe C2 C3 175.3(3)
C13 Fe C2 C3 65.3(2)
C4 Fe C2 C3 -24.35(13)
C5 Fe C2 C3 -59.59(13)
C3 Fe C2 C1 137.0(2)
C11 Fe C2 C1 -93.46(15)
C12 Fe C2 C1 -134.06(14)
C15 Fe C2 C1 -56.10(17)
C14 Fe C2 C1 -47.7(4)
C13 Fe C2 C1 -157.67(16)
C4 Fe C2 C1 112.64(15)
C5 Fe C2 C1 77.40(15)
C3 Fe C2 C10 -108.4(3)
C11 Fe C2 C10 21.1(2)
C12 Fe C2 C10 -19.5(2)
C15 Fe C2 C10 58.5(2)
C1 Fe C2 C10 114.6(3)
C14 Fe C2 C10 66.9(4)
C13 Fe C2 C10 -43.1(3)
C4 Fe C2 C10 -132.8(2)
C5 Fe C2 C10 -168.0(2)
C1 C2 C3 C4 -1.9(4)
C10 C2 C3 C4 171.4(2)
Fe C2 C3 C4 47.6(2)
C1 C2 C3 Fe -49.6(2)
C10 C2 C3 Fe 123.76(19)
C11 Fe C3 C2 -65.03(15)
C12 Fe C3 C2 -105.88(13)
C15 Fe C3 C2 -35.9(3)
C1 Fe C3 C2 27.28(13)
C14 Fe C3 C2 -176.5(2)
C13 Fe C3 C2 -146.68(13)
C4 Fe C3 C2 141.74(19)
C5 Fe C3 C2 114.53(14)
C11 Fe C3 C4 153.23(12)
C2 Fe C3 C4 -141.74(19)
C12 Fe C3 C4 112.38(13)
C15 Fe C3 C4 -177.6(2)
C1 Fe C3 C4 -114.46(14)
C14 Fe C3 C4 41.7(3)
C13 Fe C3 C4 71.58(15)
C5 Fe C3 C4 -27.21(12)
C2 C3 C4 C5 7.5(3)
Fe C3 C4 C5 54.34(19)
C2 C3 C4 C9 -167.1(2)
Fe C3 C4 C9 -120.28(19)
C2 C3 C4 Fe -46.8(2)
C11 Fe C4 C3 -60.1(2)
C2 Fe C4 C3 24.47(13)
C12 Fe C4 C3 -83.75(14)
C15 Fe C4 C3 177.9(2)
C1 Fe C4 C3 61.07(13)
C14 Fe C4 C3 -162.10(12)
C13 Fe C4 C3 -123.40(13)
C5 Fe C4 C3 135.48(19)
C3 Fe C4 C5 -135.48(19)
C11 Fe C4 C5 164.44(19)
C2 Fe C4 C5 -111.01(14)
C12 Fe C4 C5 140.77(13)
C15 Fe C4 C5 42.4(3)
C1 Fe C4 C5 -74.41(14)
C14 Fe C4 C5 62.42(16)
C13 Fe C4 C5 101.12(14)
C3 Fe C4 C9 110.5(2)
C11 Fe C4 C9 50.4(3)
C2 Fe C4 C9 134.9(2)
C12 Fe C4 C9 26.7(2)
C15 Fe C4 C9 -71.6(3)
C1 Fe C4 C9 171.5(2)
C14 Fe C4 C9 -51.6(2)
C13 Fe C4 C9 -12.9(2)
C5 Fe C4 C9 -114.1(3)
C3 C4 C5 C6 -172.0(2)
C9 C4 C5 C6 2.7(3)
Fe C4 C5 C6 -121.24(19)
C3 C4 C5 Fe -50.72(18)
C9 C4 C5 Fe 123.98(19)
C3 Fe C5 C6 136.1(2)
C11 Fe C5 C6 -45.3(4)
C2 Fe C5 C6 172.1(2)
C12 Fe C5 C6 42.8(3)
C15 Fe C5 C6 -55.0(2)
C1 Fe C5 C6 -148.4(2)
C14 Fe C5 C6 -21.9(2)
C13 Fe C5 C6 18.5(2)
C4 Fe C5 C6 107.7(2)
C3 Fe C5 C4 28.41(13)
C11 Fe C5 C4 -153.0(3)
C2 Fe C5 C4 64.42(14)
C12 Fe C5 C4 -64.96(19)
C15 Fe C5 C4 -162.69(13)
C1 Fe C5 C4 103.87(14)
C14 Fe C5 C4 -129.59(14)
C13 Fe C5 C4 -89.21(14)
C4 C5 C6 C7 -2.1(3)
Fe C5 C6 C7 -81.9(3)
C5 C6 C7 C8 -0.3(4)
C6 C7 C8 C9 2.0(4)
C7 C8 C9 C4 -1.2(4)
C3 C4 C9 C8 173.7(2)
C5 C4 C9 C8 -1.2(3)
Fe C4 C9 C8 91.4(3)
C3 Fe C11 C12 -75.46(15)
C2 Fe C11 C12 -112.11(13)
C15 Fe C11 C12 118.37(18)
C1 Fe C11 C12 -153.08(13)
C14 Fe C11 C12 80.98(13)
C13 Fe C11 C12 37.44(12)
C4 Fe C11 C12 -33.6(3)
C5 Fe C11 C12 106.2(3)
C3 Fe C11 C15 166.18(13)
C2 Fe C11 C15 129.52(13)
C12 Fe C11 C15 -118.37(18)
C1 Fe C11 C15 88.55(14)
C14 Fe C11 C15 -37.38(13)
C13 Fe C11 C15 -80.92(13)
C4 Fe C11 C15 -151.92(19)
C5 Fe C11 C15 -12.2(4)
C3 Fe C11 C16 46.2(2)
C2 Fe C11 C16 9.6(2)
C12 Fe C11 C16 121.7(3)
C15 Fe C11 C16 -119.9(3)
C1 Fe C11 C16 -31.4(2)
C14 Fe C11 C16 -157.3(2)
C13 Fe C11 C16 159.1(2)
C4 Fe C11 C16 88.1(3)
C5 Fe C11 C16 -132.1(3)
C15 C11 C12 C13 -0.5(2)
C16 C11 C12 C13 171.9(2)
Fe C11 C12 C13 -60.92(15)
C15 C11 C12 C17 -176.7(2)
C16 C11 C12 C17 -4.3(3)
Fe C11 C12 C17 122.9(2)
C15 C11 C12 Fe 60.39(15)
C16 C11 C12 Fe -127.2(2)
C3 Fe C12 C13 -118.67(13)
C11 Fe C12 C13 118.73(17)
C2 Fe C12 C13 -161.03(12)
C15 Fe C12 C13 80.33(13)
C1 Fe C12 C13 157.84(13)
C14 Fe C12 C13 37.39(12)
C4 Fe C12 C13 -76.86(14)
C5 Fe C12 C13 -37.96(19)
C3 Fe C12 C11 122.59(13)
C2 Fe C12 C11 80.23(14)
C15 Fe C12 C11 -38.40(12)
C1 Fe C12 C11 39.11(18)
C14 Fe C12 C11 -81.35(13)
C13 Fe C12 C11 -118.73(17)
C4 Fe C12 C11 164.41(13)
C5 Fe C12 C11 -156.70(14)
C3 Fe C12 C17 3.1(2)
C11 Fe C12 C17 -119.5(3)
C2 Fe C12 C17 -39.3(2)
C15 Fe C12 C17 -157.9(2)
C1 Fe C12 C17 -80.4(2)
C14 Fe C12 C17 159.1(2)
C13 Fe C12 C17 121.8(3)
C4 Fe C12 C17 44.9(2)
C5 Fe C12 C17 83.8(2)
C11 C12 C13 C14 0.5(2)
C17 C12 C13 C14 176.7(2)
Fe C12 C13 C14 -59.18(15)
C11 C12 C13 C18 -174.0(2)
C17 C12 C13 C18 2.2(3)
Fe C12 C13 C18 126.3(2)
C11 C12 C13 Fe 59.72(14)
C17 C12 C13 Fe -124.1(2)
C3 Fe C13 C12 78.43(14)
C11 Fe C13 C12 -38.03(12)
C2 Fe C13 C12 35.3(2)
C15 Fe C13 C12 -82.55(13)
C1 Fe C13 C12 -79.6(4)
C14 Fe C13 C12 -119.45(18)
C4 Fe C13 C12 117.13(13)
C5 Fe C13 C12 156.43(12)
C3 Fe C13 C14 -162.12(13)
C11 Fe C13 C14 81.43(13)
C2 Fe C13 C14 154.74(17)
C12 Fe C13 C14 119.45(18)
C15 Fe C13 C14 36.91(13)
C1 Fe C13 C14 39.8(4)
C4 Fe C13 C14 -123.42(13)
C5 Fe C13 C14 -84.12(13)
C3 Fe C13 C18 -42.5(2)
C11 Fe C13 C18 -159.0(2)
C2 Fe C13 C18 -85.6(3)
C12 Fe C13 C18 -120.9(3)
C15 Fe C13 C18 156.5(2)
C1 Fe C13 C18 159.4(3)
C14 Fe C13 C18 119.6(3)
C4 Fe C13 C18 -3.8(2)
C5 Fe C13 C18 35.5(2)
C12 C13 C14 C15 -0.4(2)
C18 C13 C14 C15 174.3(2)
Fe C13 C14 C15 -59.04(15)
C12 C13 C14 C19 -175.4(2)
C18 C13 C14 C19 -0.8(3)
Fe C13 C14 C19 125.9(2)
C12 C13 C14 Fe 58.69(14)
C18 C13 C14 Fe -126.7(2)
C3 Fe C14 C15 161.3(2)
C11 Fe C14 C15 38.59(13)
C2 Fe C14 C15 -11.0(4)
C12 Fe C14 C15 82.53(13)
C1 Fe C14 C15 -47.78(17)
C13 Fe C14 C15 119.67(18)
C4 Fe C14 C15 -168.76(12)
C5 Fe C14 C15 -135.06(13)
C3 Fe C14 C13 41.7(3)
C11 Fe C14 C13 -81.08(13)
C2 Fe C14 C13 -130.7(3)
C12 Fe C14 C13 -37.14(13)
C15 Fe C14 C13 -119.67(18)
C1 Fe C14 C13 -167.45(13)
C4 Fe C14 C13 71.57(14)
C5 Fe C14 C13 105.27(13)
C3 Fe C14 C19 -77.6(3)
C11 Fe C14 C19 159.6(2)
C2 Fe C14 C19 110.0(3)
C12 Fe C14 C19 -156.4(2)
C15 Fe C14 C19 121.0(3)
C1 Fe C14 C19 73.3(2)
C13 Fe C14 C19 -119.3(3)
C4 Fe C14 C19 -47.7(2)
C5 Fe C14 C19 -14.0(2)
C13 C14 C15 C11 0.0(2)
C19 C14 C15 C11 174.9(2)
Fe C14 C15 C11 -59.47(15)
C13 C14 C15 C20 -175.8(2)
C19 C14 C15 C20 -0.9(4)
Fe C14 C15 C20 124.7(2)
C13 C14 C15 Fe 59.50(15)
C19 C14 C15 Fe -125.6(2)
C12 C11 C15 C14 0.3(2)
C16 C11 C15 C14 -172.2(2)
Fe C11 C15 C14 60.77(15)
C12 C11 C15 C20 176.2(2)
C16 C11 C15 C20 3.6(4)
Fe C11 C15 C20 -123.4(2)
C12 C11 C15 Fe -60.47(14)
C16 C11 C15 Fe 127.0(2)
C3 Fe C15 C14 -156.8(2)
C11 Fe C15 C14 -118.39(18)
C2 Fe C15 C14 176.16(12)
C12 Fe C15 C14 -80.45(13)
C1 Fe C15 C14 143.49(13)
C13 Fe C15 C14 -37.31(12)
C4 Fe C15 C14 27.4(3)
C5 Fe C15 C14 57.84(15)
C3 Fe C15 C11 -38.4(3)
C2 Fe C15 C11 -65.44(15)
C12 Fe C15 C11 37.94(13)
C1 Fe C15 C11 -98.12(14)
C14 Fe C15 C11 118.39(18)
C13 Fe C15 C11 81.08(13)
C4 Fe C15 C11 145.8(2)
C5 Fe C15 C11 176.23(12)
C3 Fe C15 C20 81.3(4)
C11 Fe C15 C20 119.7(3)
C2 Fe C15 C20 54.2(2)
C12 Fe C15 C20 157.6(2)
C1 Fe C15 C20 21.6(2)
C14 Fe C15 C20 -121.9(3)
C13 Fe C15 C20 -159.2(2)
C4 Fe C15 C20 -94.5(3)
C5 Fe C15 C20 -64.1(2)
